data_4123985
loop_
_publ_author_name
'Klug, H.P.'
'Alexander, L.'

_publ_section_title
;
 The Crystal Structure of Ammonium Pentachlorozincate
;
_journal_name_full 'Journal of the American Chemical Society'
_journal_page_first 1056
_journal_page_last 1064
_journal_volume 66
_journal_year 1944
_chemical_formula_sum 'Cl5 H12 N3 Zn'
_chemical_name_systematic '(N H4)3 (Zn Cl4) Cl'
_space_group_IT_number 62
_symmetry_space_group_name_Hall '-P 2ac 2n'
_symmetry_space_group_name_H-M 'P n m a'
_cell_angle_alpha 90
_cell_angle_beta 90
_cell_angle_gamma 90
_cell_formula_units_Z 4
_cell_length_a 8.74
_cell_length_b 9.84
_cell_length_c 12.61
_cell_volume 1084.480
_citation_journal_id_ASTM JACSAT
_cod_data_source_file Klug_JACSAT_1944_998.cif
_cod_data_source_block H12Cl5N3Zn1
_cod_original_cell_volume 1084.48
_cod_original_formula_sum 'H12 Cl5 N3 Zn1'
_cod_database_code 4123985

loop_
_symmetry_equiv_pos_as_xyz
x,y,z
-x+1/2,-y,z+1/2
x+1/2,-y+1/2,-z+1/2
-x,y+1/2,-z
-x,-y,-z
x-1/2,y,-z-1/2
-x-1/2,y-1/2,z-1/2
x,-y-1/2,z

loop_
_atom_site_label
_atom_site_type_symbol
_atom_site_fract_x
_atom_site_fract_y
_atom_site_fract_z
_atom_site_occupancy
_atom_site_U_iso_or_equiv
_atom_site_attached_hydrogens
Cl1 Cl-1 0.377 0.25 0.282 1 0.0 0
N1 N-3 0.424 0.25 -0.458 1 0.0 4
Cl2 Cl-1 0.034 0.25 0.483 1 0.0 0
Cl3 Cl-1 0.162 0.25 -0.229 1 0.0 0
N2 N-3 0.412 0 -0.18 1 0.0 4
Cl4 Cl-1 0.19 0.058 0.064 1 0.0 0
Zn1 Zn+2 0.314 0.25 0.107 1 0.0 0
